data_2205295
loop_
_publ_author_name
'Vr\'abel, Viktor'
'Ko\<z\'i\<sek, Jozef'
'Marchal\'in, \<Stefan'
'\<Z\'ak, Zdirad'

_publ_section_title 5,6,7,8-Tetrahydro-4a<i>H</i>-thieno[3,2-<i>b</i>]quinolizin-4(10<i>H</i>)-one
_journal_issue 3
_journal_name_full 'Acta Crystallographica Section E'
_journal_page_first o573
_journal_page_last o574
_journal_paper_doi 10.1107/S1600536805003454
_journal_volume 61
_journal_year 2005
_chemical_formula_iupac 'C11 H13 N O S'
_chemical_formula_moiety 'C11 H13 N O S'
_chemical_formula_sum 'C11 H13 N O S'
_chemical_formula_weight 207.28
_chemical_name_systematic
;
5,6,7,8-tetrahydro-4aH-thieno[3,2-b]quinolizin-4(10H)-one
;
_space_group_IT_number 14
_symmetry_cell_setting monoclinic
_symmetry_space_group_name_Hall '-P 2ybc'
_symmetry_space_group_name_H-M 'P 1 21/c 1'
_atom_sites_solution_hydrogens geom
_atom_sites_solution_primary direct
_atom_sites_solution_secondary difmap
_audit_creation_method SHELXL-97
_cell_angle_alpha 90.00
_cell_angle_beta 105.84(3)
_cell_angle_gamma 90.00
_cell_formula_units_Z 4
_cell_length_a 6.808(2)
_cell_length_b 18.770(9)
_cell_length_c 8.256(3)
_cell_measurement_reflns_used 2238
_cell_measurement_temperature 298(2)
_cell_measurement_theta_max 34.12
_cell_measurement_theta_min 2.34
_cell_volume 1014.9(7)
_computing_cell_refinement 'KM-4 Software'
_computing_data_collection 'KM-4 Software (Kuma, 1992)'
_computing_data_reduction 'KM-4 Software'
_computing_molecular_graphics 'ORTEPII (Johnson, 1976)'
_computing_publication_material SHELXL97
_computing_structure_refinement 'SHELXL97 (Sheldrick, 1997)'
_computing_structure_solution 'SHELXS97 (Sheldrick, 1997)'
_diffrn_ambient_temperature 298(2)
_diffrn_measured_fraction_theta_full 0.998
_diffrn_measured_fraction_theta_max 0.998
_diffrn_measurement_device_type 'Kuma KM-4 CCD'
_diffrn_measurement_method \w
_diffrn_radiation_monochromator graphite
_diffrn_radiation_source 'fine-focus sealed tube'
_diffrn_radiation_type MoK\a
_diffrn_radiation_wavelength 0.71073
_diffrn_reflns_av_R_equivalents 0.0340
_diffrn_reflns_av_sigmaI/netI 0.0381
_diffrn_reflns_limit_h_max 8
_diffrn_reflns_limit_h_min -8
_diffrn_reflns_limit_k_max 0
_diffrn_reflns_limit_k_min -24
_diffrn_reflns_limit_l_max 5
_diffrn_reflns_limit_l_min -10
_diffrn_reflns_number 8775
_diffrn_reflns_theta_full 27.09
_diffrn_reflns_theta_max 27.09
_diffrn_reflns_theta_min 2.17
_diffrn_standards_decay_% 0
_diffrn_standards_number 0
_exptl_absorpt_coefficient_mu 0.283
_exptl_absorpt_correction_type none
_exptl_crystal_colour colorless
_exptl_crystal_density_diffrn 1.357
_exptl_crystal_density_method 'not measured'
_exptl_crystal_description prism
_exptl_crystal_F_000 440
_exptl_crystal_size_max 0.60
_exptl_crystal_size_mid 0.50
_exptl_crystal_size_min 0.30
_refine_diff_density_max 0.403
_refine_diff_density_min -0.245
_refine_ls_extinction_coef 0.0060(19)
_refine_ls_extinction_expression Fc^*^=kFc[1+0.001xFc^2^\l^3^/sin(2\q)]^-1/4^
_refine_ls_extinction_method SHELXL97
_refine_ls_goodness_of_fit_ref 1.012
_refine_ls_hydrogen_treatment constr
_refine_ls_matrix_type full
_refine_ls_number_parameters 128
_refine_ls_number_reflns 2238
_refine_ls_number_restraints 0
_refine_ls_restrained_S_all 1.012
_refine_ls_R_factor_all 0.0524
_refine_ls_R_factor_gt 0.0374
_refine_ls_shift/su_max 0.000
_refine_ls_shift/su_mean 0.000
_refine_ls_structure_factor_coef Fsqd
_refine_ls_weighting_details 'calc w = 1/[\s^2^(Fo^2^)+(0.0629P)^2^+0.1855P] where P = (Fo^2^+2Fc^2^)/3'
_refine_ls_weighting_scheme calc
_refine_ls_wR_factor_gt 0.1026
_refine_ls_wR_factor_ref 0.1137
_reflns_number_gt 1765
_reflns_number_total 2238
_reflns_threshold_expression F^2^>2\s(F^2^)
_cod_data_source_file kp6040.cif
_cod_data_source_block I
_cod_original_sg_symbol_H-M 'P 21/c'
_cod_database_code 2205295
_cod_database_fobs_code 2205295

loop_
_symmetry_equiv_pos_as_xyz
'x, y, z'
'-x, y+1/2, -z+1/2'
'-x, -y, -z'
'x, -y-1/2, z-1/2'

loop_
_atom_site_label
_atom_site_fract_x
_atom_site_fract_y
_atom_site_fract_z
_atom_site_U_iso_or_equiv
_atom_site_adp_type
_atom_site_calc_flag
_atom_site_refinement_flags
_atom_site_occupancy
_atom_site_type_symbol
C2 0.2977(3) 0.03415(9) 0.1691(2) 0.0562(4) Uani d . 1 C
H2 0.3072 -0.0149 0.1858 0.067 Uiso calc R 1 H
C3 0.1215(3) 0.07026(8) 0.1324(2) 0.0462(4) Uani d . 1 C
H3 -0.0055 0.0494 0.1211 0.055 Uiso calc R 1 H
C4 -0.0034(2) 0.19918(8) 0.05778(18) 0.0373(3) Uani d . 1 C
C5 -0.0812(2) 0.32880(8) 0.0739(2) 0.0441(4) Uani d . 1 C
H5A -0.2122 0.3218 -0.0080 0.053 Uiso calc R 1 H
H5B -0.0994 0.3212 0.1851 0.053 Uiso calc R 1 H
C6 -0.0091(3) 0.40474(9) 0.0610(2) 0.0512(4) Uani d . 1 C
H6A -0.0072 0.4146 -0.0539 0.061 Uiso calc R 1 H
H6B -0.1027 0.4379 0.0909 0.061 Uiso calc R 1 H
C7 0.2027(3) 0.41451(8) 0.1781(2) 0.0537(4) Uani d . 1 C
H7A 0.1971 0.4104 0.2939 0.064 Uiso calc R 1 H
H7B 0.2525 0.4618 0.1628 0.064 Uiso calc R 1 H
C8 0.3481(3) 0.35896(8) 0.1435(2) 0.0475(4) Uani d . 1 C
H8A 0.3627 0.3659 0.0309 0.057 Uiso calc R 1 H
H8B 0.4815 0.3650 0.2227 0.057 Uiso calc R 1 H
C9 0.4245(2) 0.23644(8) 0.1264(2) 0.0398(3) Uani d . 1 C
H9A 0.5553 0.2436 0.2084 0.048 Uiso calc R 1 H
H9B 0.4419 0.2448 0.0151 0.048 Uiso calc R 1 H
C10 0.1524(2) 0.14472(7) 0.11284(17) 0.0360(3) Uani d . 1 C
C11 0.0714(2) 0.27471(7) 0.04268(16) 0.0339(3) Uani d . 1 C
H11 0.0813 0.2813 -0.0726 0.041 Uiso calc R 1 H
C13 0.3526(2) 0.16222(8) 0.13807(17) 0.0370(3) Uani d . 1 C
S1 0.50491(7) 0.08858(2) 0.18172(7) 0.05591(18) Uani d . 1 S
O14 -0.18523(17) 0.18518(7) 0.0166(2) 0.0637(4) Uani d . 1 O
N12 0.27451(17) 0.28635(6) 0.15825(14) 0.0346(3) Uani d . 1 N

loop_
_atom_site_aniso_label
_atom_site_aniso_U_11
_atom_site_aniso_U_22
_atom_site_aniso_U_33
_atom_site_aniso_U_12
_atom_site_aniso_U_13
_atom_site_aniso_U_23
C2 0.0660(11) 0.0333(8) 0.0708(12) 0.0014(7) 0.0210(9) 0.0036(7)
C3 0.0536(9) 0.0372(7) 0.0512(9) -0.0082(6) 0.0201(7) -0.0042(6)
C4 0.0343(7) 0.0402(7) 0.0393(7) -0.0027(6) 0.0134(6) -0.0047(6)
C5 0.0414(8) 0.0435(8) 0.0486(8) 0.0084(6) 0.0144(6) 0.0038(6)
C6 0.0604(10) 0.0385(8) 0.0556(10) 0.0109(7) 0.0172(8) 0.0067(7)
C7 0.0681(11) 0.0340(8) 0.0561(10) 0.0007(7) 0.0118(8) -0.0035(7)
C8 0.0469(8) 0.0355(8) 0.0579(10) -0.0073(6) 0.0105(7) 0.0010(7)
C9 0.0317(6) 0.0381(7) 0.0507(8) -0.0014(6) 0.0127(6) 0.0000(6)
C10 0.0405(7) 0.0333(7) 0.0361(7) -0.0030(6) 0.0134(6) -0.0042(5)
C11 0.0342(7) 0.0375(7) 0.0305(6) 0.0009(5) 0.0097(5) 0.0007(5)
C13 0.0366(7) 0.0350(7) 0.0393(7) 0.0026(5) 0.0105(6) -0.0010(5)
S1 0.0456(3) 0.0408(3) 0.0784(4) 0.00987(16) 0.0120(2) 0.00354(19)
O14 0.0330(6) 0.0544(7) 0.1013(11) -0.0064(5) 0.0145(6) -0.0049(7)
N12 0.0341(6) 0.0310(6) 0.0375(6) -0.0019(4) 0.0077(5) -0.0011(4)

loop_
_atom_type_symbol
_atom_type_description
_atom_type_scat_dispersion_real
_atom_type_scat_dispersion_imag
_atom_type_scat_source
C C 0.0033 0.0016 'International Tables Vol C Tables 4.2.6.8 and 6.1.1.4'
H H 0.0000 0.0000 'International Tables Vol C Tables 4.2.6.8 and 6.1.1.4'
S S 0.1246 0.1234 'International Tables Vol C Tables 4.2.6.8 and 6.1.1.4'
O O 0.0106 0.0060 'International Tables Vol C Tables 4.2.6.8 and 6.1.1.4'
N N 0.0061 0.0033 'International Tables Vol C Tables 4.2.6.8 and 6.1.1.4'

loop_
_geom_angle_atom_site_label_1
_geom_angle_atom_site_label_2
_geom_angle_atom_site_label_3
_geom_angle
_geom_angle_publ_flag
C3 C2 S1 112.47(13) ?
C3 C2 H2 123.8 ?
S1 C2 H2 123.8 ?
C2 C3 C10 111.71(15) ?
C2 C3 H3 124.1 ?
C10 C3 H3 124.1 ?
O14 C4 C10 122.28(14) ?
O14 C4 C11 120.97(14) ?
C10 C4 C11 116.63(12) ?
C6 C5 C11 111.40(13) yes
C6 C5 H5A 109.3 ?
C11 C5 H5A 109.3 ?
C6 C5 H5B 109.3 ?
C11 C5 H5B 109.3 ?
H5A C5 H5B 108.0 ?
C7 C6 C5 109.77(13) yes
C7 C6 H6A 109.7 ?
C5 C6 H6A 109.7 ?
C7 C6 H6B 109.7 ?
C5 C6 H6B 109.7 ?
H6A C6 H6B 108.2 ?
C6 C7 C8 110.69(14) ?
C6 C7 H7A 109.5 ?
C8 C7 H7A 109.5 ?
C6 C7 H7B 109.5 ?
C8 C7 H7B 109.5 ?
H7A C7 H7B 108.1 ?
N12 C8 C7 111.53(14) ?
N12 C8 H8A 109.3 ?
C7 C8 H8A 109.3 ?
N12 C8 H8B 109.3 ?
C7 C8 H8B 109.3 ?
H8A C8 H8B 108.0 ?
N12 C9 C13 109.25(11) ?
N12 C9 H9A 109.8 ?
C13 C9 H9A 109.8 ?
N12 C9 H9B 109.8 ?
C13 C9 H9B 109.8 ?
H9A C9 H9B 108.3 ?
C13 C10 C3 113.01(13) ?
C13 C10 C4 119.51(13) yes
C3 C10 C4 127.28(13) ?
N12 C11 C4 111.26(11) ?
N12 C11 C5 110.86(12) ?
C4 C11 C5 110.33(11) ?
N12 C11 H11 108.1 ?
C4 C11 H11 108.1 ?
C5 C11 H11 108.1 ?
C10 C13 C9 123.30(13) yes
C10 C13 S1 111.23(11) ?
C9 C13 S1 125.47(11) ?
C13 S1 C2 91.57(8) yes
C9 N12 C11 111.62(11) yes
C9 N12 C8 107.99(12) yes
C11 N12 C8 111.51(12) yes

loop_
_geom_bond_atom_site_label_1
_geom_bond_atom_site_label_2
_geom_bond_distance
_geom_bond_publ_flag
C2 C3 1.339(2) ?
C2 S1 1.7214(19) yes
C2 H2 0.9300 ?
C3 C10 1.429(2) ?
C3 H3 0.9300 ?
C4 O14 1.2196(18) ?
C4 C10 1.454(2) yes
C4 C11 1.523(2) ?
C5 C6 1.521(2) ?
C5 C11 1.524(2) ?
C5 H5A 0.9700 ?
C5 H5B 0.9700 ?
C6 C7 1.512(3) ?
C6 H6A 0.9700 ?
C6 H6B 0.9700 ?
C7 C8 1.518(2) ?
C7 H7A 0.9700 ?
C7 H7B 0.9700 ?
C8 N12 1.4687(19) yes
C8 H8A 0.9700 ?
C8 H8B 0.9700 ?
C9 N12 1.4617(18) yes
C9 C13 1.489(2) yes
C9 H9A 0.9700 ?
C9 H9B 0.9700 ?
C10 C13 1.362(2) yes
C11 N12 1.4660(18) yes
C11 H11 0.9800 ?
C13 S1 1.7062(16) yes

loop_
_geom_torsion_atom_site_label_1
_geom_torsion_atom_site_label_2
_geom_torsion_atom_site_label_3
_geom_torsion_atom_site_label_4
_geom_torsion
_geom_torsion_publ_flag
S1 C2 C3 C10 0.24(19) ?
C11 C5 C6 C7 -54.44(19) ?
C5 C6 C7 C8 54.5(2) yes
C6 C7 C8 N12 -56.8(2) ?
C2 C3 C10 C13 -0.9(2) ?
C2 C3 C10 C4 173.78(15) ?
O14 C4 C10 C13 172.27(15) ?
C11 C4 C10 C13 -3.84(19) ?
O14 C4 C10 C3 -2.1(2) yes
C11 C4 C10 C3 -178.23(13) ?
O14 C4 C11 N12 156.36(14) ?
C10 C4 C11 N12 -27.47(16) yes
O14 C4 C11 C5 32.89(19) ?
C10 C4 C11 C5 -150.94(13) ?
C6 C5 C11 N12 55.82(17) ?
C6 C5 C11 C4 179.53(13) ?
C3 C10 C13 C9 -179.45(14) ?
C4 C10 C13 C9 5.4(2) ?
C3 C10 C13 S1 1.17(16) ?
C4 C10 C13 S1 -173.98(10) ?
N12 C9 C13 C10 24.4(2) ?
N12 C9 C13 S1 -156.27(11) yes
C10 C13 S1 C2 -0.88(12) ?
C9 C13 S1 C2 179.76(14) yes
C3 C2 S1 C13 0.36(15) ?
C13 C9 N12 C11 -56.30(16) ?
C13 C9 N12 C8 -179.20(12) ?
C4 C11 N12 C9 58.75(14) ?
C5 C11 N12 C9 -178.07(11) ?
C4 C11 N12 C8 179.63(11) ?
C5 C11 N12 C8 -57.20(16) yes
C7 C8 N12 C9 -178.92(14) ?
C7 C8 N12 C11 58.11(18) ?

loop_
_cod_related_entry_id
_cod_related_entry_database
_cod_related_entry_code
1 ChemSpider 9995001
